data_7714431
loop_
_publ_author_name
'Du, Xiaodi'
'Zhang, Zhiqiang'
'Gao, Cong-Li'
'Li, Fengcai'
'Li, Xi-Li'

_publ_section_title
;
 Two pairs of chiral YbIII enantiomers presenting distinct NIR
 luminescence and circularly polarized luminescence performances with
 giant differences in second-harmonic generation responses
;
_journal_name_full 'Dalton Transactions'
_journal_paper_doi 10.1039/D3DT03324D
_journal_year 2023
_chemical_absolute_configuration rmad
_chemical_formula_moiety 'C46 H35 F9 N3 O6 Yb'
_chemical_formula_sum 'C46 H35 F9 N3 O6 Yb'
_chemical_formula_weight 1069.81
_space_group_crystal_system monoclinic
_space_group_IT_number 4
_space_group_name_Hall 'P 2yb'
_space_group_name_H-M_alt 'P 1 21 1'
_atom_sites_solution_hydrogens geom
_audit_creation_method SHELXL-2014/7
_audit_update_record
;
2023-08-23 deposited with the CCDC.	2023-11-06 downloaded from the CCDC.
;
_cell_angle_alpha 90
_cell_angle_beta 95.262(6)
_cell_angle_gamma 90
_cell_formula_units_Z 2
_cell_length_a 10.1213(6)
_cell_length_b 19.8331(10)
_cell_length_c 11.3132(8)
_cell_measurement_reflns_used 5324
_cell_measurement_temperature 293(2)
_cell_measurement_theta_max 22.4720
_cell_measurement_theta_min 2.5800
_cell_volume 2261.4(2)
_computing_cell_refinement APEX2
_computing_data_collection 'APEX2 (Bruker, 2013)'
_computing_data_reduction APEX2
_computing_molecular_graphics 'Olex2 (Dolomanov et al., 2009)'
_computing_publication_material 'Olex2 (Dolomanov et al., 2009)'
_computing_structure_refinement 'SHELXL-2014/7 (Sheldrick, 2014)'
_computing_structure_solution 'SHELXS (Bruker, 2000)'
_diffrn_ambient_temperature 293(2)
_diffrn_measured_fraction_theta_full 1.000
_diffrn_measured_fraction_theta_max 0.877
_diffrn_measurement_device_type 'PHOTON 100 CMOS detector'
_diffrn_measurement_method 'omega scan'
_diffrn_radiation_type MoK\a
_diffrn_radiation_wavelength 0.71073
_diffrn_reflns_av_R_equivalents 0.0633
_diffrn_reflns_av_unetI/netI 0.1065
_diffrn_reflns_Laue_measured_fraction_full 1.000
_diffrn_reflns_Laue_measured_fraction_max 0.877
_diffrn_reflns_limit_h_max 13
_diffrn_reflns_limit_h_min -12
_diffrn_reflns_limit_k_max 26
_diffrn_reflns_limit_k_min -23
_diffrn_reflns_limit_l_max 15
_diffrn_reflns_limit_l_min -11
_diffrn_reflns_number 19253
_diffrn_reflns_point_group_measured_fraction_full 0.954
_diffrn_reflns_point_group_measured_fraction_max 0.789
_diffrn_reflns_theta_full 25.242
_diffrn_reflns_theta_max 29.465
_diffrn_reflns_theta_min 1.808
_exptl_absorpt_coefficient_mu 2.155
_exptl_absorpt_correction_T_max 0.678
_exptl_absorpt_correction_T_min 0.589
_exptl_absorpt_correction_type multi-scan
_exptl_absorpt_process_details 'SADABS; Bruker, 2012'
_exptl_crystal_colour 'pale yellow'
_exptl_crystal_density_diffrn 1.571
_exptl_crystal_description block
_exptl_crystal_F_000 1062
_exptl_crystal_size_max 0.25
_exptl_crystal_size_mid 0.21
_exptl_crystal_size_min 0.18
_refine_diff_density_max 1.439
_refine_diff_density_min -0.629
_refine_diff_density_rms 0.140
_refine_ls_abs_structure_details
;
 Flack x determined using 2039 quotients [(I+)-(I-)]/[(I+)+(I-)]
 (Parsons, Flack and Wagner, Acta Cryst. B69 (2013) 249-259).
;
_refine_ls_abs_structure_Flack 0.026(15)
_refine_ls_extinction_method none
_refine_ls_goodness_of_fit_ref 1.035
_refine_ls_hydrogen_treatment constr
_refine_ls_matrix_type full
_refine_ls_number_parameters 588
_refine_ls_number_reflns 9890
_refine_ls_number_restraints 971
_refine_ls_restrained_S_all 1.016
_refine_ls_R_factor_all 0.0970
_refine_ls_R_factor_gt 0.0660
_refine_ls_shift/su_max 0.000
_refine_ls_shift/su_mean 0.000
_refine_ls_structure_factor_coef Fsqd
_refine_ls_weighting_details 'w=1/[\s^2^(Fo^2^)+(0.0575P)^2^] where P=(Fo^2^+2Fc^2^)/3'
_refine_ls_weighting_scheme calc
_refine_ls_wR_factor_gt 0.1300
_refine_ls_wR_factor_ref 0.1498
_reflns_Friedel_coverage 0.751
_reflns_Friedel_fraction_full 0.904
_reflns_Friedel_fraction_max 0.696
_reflns_number_gt 7030
_reflns_number_total 9890
_reflns_threshold_expression 'I > 2\s(I)'
_cod_data_source_file d3dt03324d2.cif
_cod_data_source_block L-1
_cod_original_sg_symbol_H-M 'P 21'
_cod_database_code 7714431
_shelx_shelxl_version_number 2014/7
_shelx_space_group_comment
;
The symmetry employed for this shelxl refinement is uniquely defined
by the following loop, which should always be used as a source of
symmetry information in preference to the above space-group names.
They are only intended as comments.
;
_shelx_estimated_absorpt_t_min 0.623
_shelx_estimated_absorpt_t_max 0.751

loop_
_space_group_symop_operation_xyz
'x, y, z'
'-x, y+1/2, -z'

loop_
_atom_site_label
_atom_site_type_symbol
_atom_site_fract_x
_atom_site_fract_y
_atom_site_fract_z
_atom_site_U_iso_or_equiv
_atom_site_adp_type
_atom_site_occupancy
_atom_site_site_symmetry_order
_atom_site_calc_flag
_atom_site_refinement_flags_posn
_atom_site_refinement_flags_adp
_atom_site_refinement_flags_occupancy
_atom_site_disorder_assembly
_atom_site_disorder_group
C1 C 0.6570(16) 0.4130(7) 1.0946(15) 0.068(3) Uani 1 1 d . U . . .
H1 H 0.7356 0.3917 1.1227 0.082 Uiso 1 1 calc R U . . .
C2 C 0.5577(17) 0.4209(8) 1.1682(15) 0.077(4) Uani 1 1 d . U . . .
H2 H 0.5692 0.4021 1.2438 0.092 Uiso 1 1 calc R U . . .
C3 C 0.4319(16) 0.4758(8) 1.0254(16) 0.072(3) Uani 1 1 d . U . . .
H3 H 0.3546 0.4991 1.0002 0.087 Uiso 1 1 calc R U . . .
C4 C 0.5273(15) 0.4654(7) 0.9445(14) 0.063(3) Uani 1 1 d . U . . .
C5 C 0.5068(15) 0.4854(7) 0.8188(14) 0.060(2) Uani 1 1 d . U . . .
C6 C 0.3936(15) 0.5184(8) 0.7698(15) 0.065(2) Uani 1 1 d . U . . .
H6 H 0.3277 0.5314 0.8171 0.078 Uiso 1 1 calc R U . . .
C7 C 0.3814(17) 0.5311(9) 0.6533(17) 0.066(2) Uani 1 1 d . U . . .
C8 C 0.4784(15) 0.5132(8) 0.5817(15) 0.063(2) Uani 1 1 d . U . . .
C9 C 0.5883(15) 0.4824(8) 0.6389(15) 0.063(2) Uani 1 1 d . U . . .
H9 H 0.6560 0.4703 0.5927 0.076 Uiso 1 1 calc R U . . .
C10 C 0.2602(15) 0.5681(8) 0.5887(14) 0.069(3) Uani 1 1 d . U . . .
H10A H 0.1802 0.5427 0.5992 0.083 Uiso 1 1 calc R U . . .
H10B H 0.2513 0.6121 0.6243 0.083 Uiso 1 1 calc R U . . .
C11 C 0.2737(16) 0.5762(8) 0.4591(15) 0.071(3) Uani 1 1 d . U . . .
H11 H 0.1983 0.5984 0.4143 0.085 Uiso 1 1 calc R U . . .
C12 C 0.3155(15) 0.5094(8) 0.4069(17) 0.073(3) Uani 1 1 d . U . . .
H12A H 0.3004 0.5067 0.3211 0.087 Uiso 1 1 calc R U . . .
H12B H 0.2815 0.4698 0.4444 0.087 Uiso 1 1 calc R U . . .
C13 C 0.4590(15) 0.5287(8) 0.4534(15) 0.067(2) Uani 1 1 d . U . . .
H13 H 0.5293 0.5138 0.4053 0.081 Uiso 1 1 calc R U . . .
C14 C 0.4119(15) 0.6052(8) 0.4365(15) 0.068(3) Uani 1 1 d . U . . .
C15 C 0.4738(17) 0.6564(9) 0.5190(18) 0.083(4) Uani 1 1 d . U . . .
H15A H 0.5666 0.6599 0.5083 0.125 Uiso 1 1 calc R U . . .
H15B H 0.4633 0.6433 0.5992 0.125 Uiso 1 1 calc R U . . .
H15C H 0.4318 0.6992 0.5029 0.125 Uiso 1 1 calc R U . . .
C16 C 0.4204(18) 0.6285(9) 0.3109(17) 0.087(4) Uani 1 1 d . U . . .
H16A H 0.3738 0.6704 0.2985 0.131 Uiso 1 1 calc R U . . .
H16B H 0.3811 0.5952 0.2569 0.131 Uiso 1 1 calc R U . . .
H16C H 0.5118 0.6346 0.2970 0.131 Uiso 1 1 calc R U . . .
C17 C 0.8739(19) 0.5412(10) 0.4713(15) 0.082(3) Uani 1 1 d D U . . .
H17 H 0.8853 0.4965 0.4951 0.099 Uiso 1 1 calc R U . . .
C18 C 0.8697(19) 0.5581(9) 0.3525(16) 0.090(3) Uani 1 1 d D U . . .
H18 H 0.8759 0.5236 0.2977 0.108 Uiso 1 1 calc R U . . .
C19 C 0.8568(18) 0.6230(8) 0.3110(17) 0.093(3) Uani 1 1 d D U . . .
H19 H 0.8496 0.6329 0.2303 0.111 Uiso 1 1 calc R U . . .
C20 C 0.8552(17) 0.6722(10) 0.3956(15) 0.090(3) Uani 1 1 d D U . . .
H20 H 0.8572 0.7172 0.3724 0.108 Uiso 1 1 calc R U . . .
C21 C 0.8507(19) 0.6572(9) 0.5145(16) 0.083(3) Uani 1 1 d D U . . .
H21 H 0.8407 0.6919 0.5682 0.100 Uiso 1 1 calc R U . . .
C22 C 0.8608(18) 0.5916(8) 0.5550(17) 0.076(3) Uani 1 1 d D U . . .
C23 C 0.848(2) 0.5722(11) 0.677(2) 0.074(3) Uani 1 1 d . U . . .
C24 C 0.7907(18) 0.6177(9) 0.7541(18) 0.074(3) Uani 1 1 d . U . . .
H24 H 0.7671 0.6607 0.7271 0.088 Uiso 1 1 calc R U . . .
C25 C 0.7692(17) 0.6000(9) 0.8662(16) 0.068(3) Uani 1 1 d . U . . .
C26 C 0.706(2) 0.6540(10) 0.945(2) 0.094(4) Uani 1 1 d . U . . .
C27 C 1.0559(19) 0.3795(9) 1.1969(19) 0.080(4) Uani 1 1 d . U . . .
C28 C 1.0414(16) 0.3919(8) 1.0637(16) 0.069(3) Uani 1 1 d . U . . .
C29 C 1.1316(16) 0.3650(8) 0.9961(16) 0.070(3) Uani 1 1 d . U . . .
H29 H 1.1956 0.3362 1.0320 0.084 Uiso 1 1 calc R U . . .
C30 C 1.1333(16) 0.3786(8) 0.8746(17) 0.069(2) Uani 1 1 d . U . . .
C31 C 1.2394(16) 0.3536(8) 0.8065(17) 0.072(3) Uani 1 1 d . U . . .
C32 C 1.3497(15) 0.3199(8) 0.8617(17) 0.076(3) Uani 1 1 d . U . . .
H32 H 1.3546 0.3107 0.9426 0.091 Uiso 1 1 calc R U . . .
C33 C 1.4539(17) 0.2998(8) 0.7942(19) 0.080(3) Uani 1 1 d . U . . .
H33 H 1.5292 0.2787 0.8303 0.096 Uiso 1 1 calc R U . . .
C34 C 1.4417(18) 0.3117(9) 0.677(2) 0.081(3) Uani 1 1 d . U . . .
H34 H 1.5097 0.2981 0.6321 0.097 Uiso 1 1 calc R U . . .
C35 C 1.3362(18) 0.3422(8) 0.622(2) 0.078(3) Uani 1 1 d . U . . .
H35 H 1.3333 0.3501 0.5404 0.094 Uiso 1 1 calc R U . . .
C36 C 1.2313(17) 0.3625(8) 0.6825(18) 0.076(3) Uani 1 1 d . U . . .
H36 H 1.1563 0.3817 0.6424 0.092 Uiso 1 1 calc R U . . .
C37 C 0.8404(19) 0.3097(10) 0.5123(17) 0.070(4) Uani 1 1 d . U . . .
C38 C 0.8321(17) 0.3194(8) 0.6493(16) 0.057(3) Uani 1 1 d . U . . .
C39 C 0.8473(16) 0.2681(8) 0.7240(15) 0.060(3) Uani 1 1 d . U . . .
H39 H 0.8679 0.2263 0.6935 0.072 Uiso 1 1 calc R U . . .
C40 C 0.8347(15) 0.2726(8) 0.8451(15) 0.059(2) Uani 1 1 d . U . . .
C41 C 0.8509(15) 0.2114(6) 0.9211(13) 0.061(2) Uani 1 1 d D U . . .
C42 C 0.8847(16) 0.1491(6) 0.8800(14) 0.066(3) Uani 1 1 d D U . . .
H42 H 0.8967 0.1428 0.8002 0.080 Uiso 1 1 calc R U . . .
C43 C 0.9006(15) 0.0960(7) 0.9593(13) 0.069(3) Uani 1 1 d D U . . .
H43 H 0.9234 0.0538 0.9315 0.083 Uiso 1 1 calc R U . . .
C44 C 0.8839(15) 0.1035(7) 1.0768(13) 0.072(3) Uani 1 1 d D U . . .
H44 H 0.8935 0.0665 1.1274 0.086 Uiso 1 1 calc R U . . .
C45 C 0.8530(16) 0.1655(6) 1.1205(14) 0.076(3) Uani 1 1 d D U . . .
H45 H 0.8443 0.1720 1.2008 0.091 Uiso 1 1 calc R U . . .
C46 C 0.8354(18) 0.2177(8) 1.0402(13) 0.069(3) Uani 1 1 d D U . . .
H46 H 0.8116 0.2597 1.0682 0.083 Uiso 1 1 calc R U . . .
F1 F 0.6176(17) 0.6284(8) 1.0046(16) 0.160(5) Uani 1 1 d . U . . .
F2 F 0.6548(19) 0.7024(7) 0.8871(13) 0.181(8) Uani 1 1 d . . . . .
F3 F 0.7861(18) 0.6777(8) 1.0224(16) 0.178(8) Uani 1 1 d . . . . .
F4 F 0.9500(16) 0.3498(9) 1.2296(12) 0.155(6) Uani 1 1 d . . . . .
F5 F 1.0691(14) 0.4371(12) 1.2573(10) 0.162(5) Uani 1 1 d . . . . .
F6 F 1.1511(17) 0.3411(10) 1.2341(12) 0.190(8) Uani 1 1 d . . . . .
F7 F 0.9410(17) 0.3413(9) 0.4804(11) 0.154(7) Uani 1 1 d . . . . .
F8 F 0.7348(16) 0.3354(8) 0.4511(10) 0.145(6) Uani 1 1 d . . . . .
F9 F 0.8469(18) 0.2477(7) 0.4815(11) 0.136(6) Uani 1 1 d . . . . .
N1 N 0.6063(10) 0.4687(5) 0.7525(10) 0.045(3) Uani 1 1 d . . . . .
N2 N 0.6421(9) 0.4356(10) 0.9829(9) 0.056(2) Uani 1 1 d . . . . .
N3 N 0.4484(15) 0.4533(12) 1.1376(13) 0.100(6) Uani 1 1 d . . . . .
O1 O 0.8874(10) 0.5137(5) 0.7098(10) 0.061(3) Uani 1 1 d . U . . .
O2 O 0.7976(13) 0.5457(6) 0.9239(12) 0.056(3) Uani 1 1 d . . . . .
O3 O 0.9422(9) 0.4307(7) 1.0323(8) 0.061(3) Uani 1 1 d . . . . .
O4 O 1.0413(9) 0.4112(4) 0.8173(8) 0.054(2) Uani 1 1 d . U . . .
O5 O 0.8048(11) 0.3810(5) 0.6730(9) 0.061(3) Uani 1 1 d . . . . .
O6 O 0.8076(13) 0.3280(5) 0.8931(11) 0.049(3) Uani 1 1 d . . . . .
Yb1 Yb 0.82851(4) 0.43910(6) 0.84823(4) 0.04722(17) Uani 1 1 d . . . . .

loop_
_atom_site_aniso_label
_atom_site_aniso_U_11
_atom_site_aniso_U_22
_atom_site_aniso_U_33
_atom_site_aniso_U_23
_atom_site_aniso_U_13
_atom_site_aniso_U_12
C1 0.067(6) 0.084(7) 0.054(6) 0.006(5) 0.011(5) 0.009(5)
C2 0.076(7) 0.096(8) 0.060(7) 0.009(6) 0.021(6) 0.007(6)
C3 0.066(6) 0.093(6) 0.060(6) -0.001(5) 0.016(5) 0.012(5)
C4 0.060(5) 0.074(5) 0.057(5) 0.000(4) 0.012(4) 0.008(4)
C5 0.056(5) 0.067(5) 0.057(5) -0.004(4) 0.007(4) 0.007(4)
C6 0.058(5) 0.077(5) 0.062(5) 0.004(4) 0.008(4) 0.009(4)
C7 0.057(4) 0.078(5) 0.062(5) 0.004(4) 0.002(4) 0.007(4)
C8 0.056(5) 0.072(5) 0.062(5) 0.005(4) 0.003(4) 0.007(4)
C9 0.058(4) 0.069(4) 0.063(4) 0.008(4) 0.007(4) 0.006(4)
C10 0.059(5) 0.082(5) 0.066(5) 0.008(5) 0.004(5) 0.010(4)
C11 0.059(5) 0.084(5) 0.067(5) 0.011(5) -0.002(5) 0.006(5)
C12 0.065(5) 0.085(5) 0.066(5) 0.010(5) -0.002(5) 0.003(5)
C13 0.059(5) 0.078(5) 0.064(5) 0.009(4) 0.003(5) 0.011(4)
C14 0.060(5) 0.077(5) 0.067(5) 0.012(5) -0.001(5) 0.007(4)
C15 0.077(8) 0.087(8) 0.085(8) 0.013(7) 0.001(7) 0.005(7)
C16 0.082(9) 0.099(9) 0.079(9) 0.029(8) 0.004(8) 0.009(8)
C17 0.076(5) 0.092(6) 0.081(6) 0.025(5) 0.014(5) 0.007(5)
C18 0.082(6) 0.102(6) 0.087(7) 0.021(6) 0.017(6) 0.001(6)
C19 0.082(6) 0.109(7) 0.088(7) 0.031(6) 0.017(6) 0.003(6)
C20 0.080(6) 0.100(6) 0.090(7) 0.031(6) 0.014(6) 0.001(6)
C21 0.075(5) 0.093(6) 0.083(6) 0.028(5) 0.016(6) 0.003(5)
C22 0.068(5) 0.083(5) 0.078(6) 0.021(5) 0.012(5) 0.002(5)
C23 0.068(5) 0.077(5) 0.077(6) 0.024(5) 0.011(5) 0.002(5)
C24 0.076(5) 0.068(5) 0.076(6) 0.011(5) 0.004(5) 0.005(5)
C25 0.072(6) 0.060(5) 0.072(6) 0.000(5) 0.002(5) 0.005(5)
C26 0.114(8) 0.064(8) 0.099(9) -0.016(7) -0.021(7) 0.022(7)
C27 0.078(7) 0.077(7) 0.082(8) 0.009(7) -0.003(7) 0.005(6)
C28 0.067(6) 0.060(6) 0.078(7) 0.010(6) 0.003(6) 0.001(5)
C29 0.063(5) 0.061(5) 0.086(6) 0.006(5) 0.003(5) 0.005(5)
C30 0.061(5) 0.057(5) 0.088(6) 0.006(5) 0.010(5) 0.002(4)
C31 0.062(5) 0.061(5) 0.094(6) 0.004(5) 0.013(5) 0.004(4)
C32 0.065(5) 0.066(5) 0.099(6) -0.002(5) 0.018(5) 0.003(5)
C33 0.067(6) 0.069(6) 0.105(7) -0.002(6) 0.015(6) 0.005(5)
C34 0.068(6) 0.071(6) 0.107(7) -0.004(6) 0.025(6) 0.000(5)
C35 0.071(6) 0.069(6) 0.097(7) 0.001(6) 0.023(6) -0.001(5)
C36 0.064(5) 0.068(5) 0.100(6) 0.001(5) 0.019(5) 0.004(5)
C37 0.082(8) 0.070(8) 0.061(8) -0.006(7) 0.016(8) -0.002(7)
C38 0.062(6) 0.052(6) 0.060(7) -0.012(5) 0.016(6) 0.000(5)
C39 0.070(5) 0.049(5) 0.061(6) -0.009(5) 0.012(5) 0.000(5)
C40 0.064(5) 0.045(4) 0.068(5) 0.010(4) 0.009(5) -0.002(4)
C41 0.070(5) 0.050(5) 0.064(5) 0.010(4) 0.008(5) 0.003(4)
C42 0.074(5) 0.056(5) 0.070(6) 0.008(5) 0.006(5) 0.005(5)
C43 0.074(6) 0.054(5) 0.078(6) 0.008(5) 0.005(5) 0.005(5)
C44 0.078(6) 0.059(5) 0.077(6) 0.015(5) 0.002(6) 0.000(5)
C45 0.086(6) 0.066(5) 0.075(6) 0.014(5) 0.009(5) 0.001(5)
C46 0.079(5) 0.058(5) 0.071(6) 0.008(5) 0.011(5) 0.006(5)
F1 0.159(6) 0.160(6) 0.162(6) -0.002(3) 0.025(3) -0.001(3)
F2 0.275(19) 0.141(11) 0.125(12) -0.017(9) 0.008(12) 0.143(13)
F3 0.187(16) 0.173(14) 0.161(15) -0.109(13) -0.046(12) 0.087(12)
F4 0.157(13) 0.233(17) 0.072(9) 0.046(10) 0.004(8) -0.060(12)
F5 0.210(13) 0.180(12) 0.087(8) -0.056(14) -0.044(8) 0.033(19)
F6 0.196(16) 0.29(2) 0.081(10) 0.067(12) 0.016(10) 0.138(15)
F7 0.193(16) 0.212(16) 0.066(9) -0.020(9) 0.055(10) -0.087(13)
F8 0.181(14) 0.186(13) 0.057(8) -0.017(8) -0.042(8) 0.073(11)
F9 0.241(17) 0.106(10) 0.062(8) -0.014(7) 0.028(9) 0.027(10)
N1 0.048(6) 0.046(5) 0.040(7) -0.004(4) 0.006(5) 0.008(4)
N2 0.062(6) 0.054(6) 0.053(6) 0.000(10) 0.008(5) -0.001(9)
N3 0.085(9) 0.149(19) 0.069(10) 0.017(12) 0.034(8) 0.032(12)
O1 0.060(7) 0.051(6) 0.073(8) 0.020(5) 0.021(6) 0.006(5)
O2 0.066(7) 0.045(6) 0.055(8) 0.000(5) -0.009(6) 0.002(5)
O3 0.072(5) 0.057(7) 0.053(5) 0.001(6) 0.000(4) 0.010(6)
O4 0.045(5) 0.071(6) 0.047(6) 0.009(4) 0.009(4) 0.014(4)
O5 0.074(7) 0.059(6) 0.050(7) 0.007(5) 0.007(6) 0.012(5)
O6 0.073(8) 0.036(6) 0.038(6) 0.001(4) 0.008(5) 0.000(5)
Yb1 0.0530(3) 0.0411(3) 0.0480(3) 0.0038(5) 0.0076(2) 0.0063(4)

loop_
_atom_type_symbol
_atom_type_description
_atom_type_scat_dispersion_real
_atom_type_scat_dispersion_imag
_atom_type_scat_source
C C 0.0033 0.0016 'International Tables Vol C Tables 4.2.6.8 and 6.1.1.4'
H H 0.0000 0.0000 'International Tables Vol C Tables 4.2.6.8 and 6.1.1.4'
N N 0.0061 0.0033 'International Tables Vol C Tables 4.2.6.8 and 6.1.1.4'
O O 0.0106 0.0060 'International Tables Vol C Tables 4.2.6.8 and 6.1.1.4'
F F 0.0171 0.0103 'International Tables Vol C Tables 4.2.6.8 and 6.1.1.4'
Yb Yb -0.3850 5.5486 'International Tables Vol C Tables 4.2.6.8 and 6.1.1.4'

loop_
_geom_angle_atom_site_label_1
_geom_angle_atom_site_label_2
_geom_angle_atom_site_label_3
_geom_angle
_geom_angle_site_symmetry_1
_geom_angle_site_symmetry_3
_geom_angle_publ_flag
N2 C1 C2 120.7(15) . . ?
N2 C1 H1 119.7 . . ?
C2 C1 H1 119.7 . . ?
N3 C2 C1 123.2(16) . . ?
N3 C2 H2 118.4 . . ?
C1 C2 H2 118.4 . . ?
N3 C3 C4 122.3(15) . . ?
N3 C3 H3 118.8 . . ?
C4 C3 H3 118.8 . . ?
N2 C4 C3 118.7(14) . . ?
N2 C4 C5 118.2(13) . . ?
C3 C4 C5 123.0(14) . . ?
N1 C5 C6 121.5(15) . . ?
N1 C5 C4 115.1(13) . . ?
C6 C5 C4 123.4(14) . . ?
C7 C6 C5 118.7(16) . . ?
C7 C6 H6 120.6 . . ?
C5 C6 H6 120.6 . . ?
C6 C7 C8 121.7(16) . . ?
C6 C7 C10 123.4(16) . . ?
C8 C7 C10 114.9(15) . . ?
C7 C8 C9 115.3(16) . . ?
C7 C8 C13 119.1(14) . . ?
C9 C8 C13 125.6(15) . . ?
N1 C9 C8 125.9(15) . . ?
N1 C9 H9 117.1 . . ?
C8 C9 H9 117.1 . . ?
C11 C10 C7 111.9(14) . . ?
C11 C10 H10A 109.2 . . ?
C7 C10 H10A 109.2 . . ?
C11 C10 H10B 109.2 . . ?
C7 C10 H10B 109.2 . . ?
H10A C10 H10B 107.9 . . ?
C10 C11 C12 109.8(14) . . ?
C10 C11 C14 111.5(14) . . ?
C12 C11 C14 88.4(12) . . ?
C10 C11 H11 114.8 . . ?
C12 C11 H11 114.8 . . ?
C14 C11 H11 114.8 . . ?
C11 C12 C13 86.5(12) . . ?
C11 C12 H12A 114.2 . . ?
C13 C12 H12A 114.2 . . ?
C11 C12 H12B 114.2 . . ?
C13 C12 H12B 114.2 . . ?
H12A C12 H12B 111.4 . . ?
C8 C13 C12 108.6(14) . . ?
C8 C13 C14 109.0(14) . . ?
C12 C13 C14 86.2(11) . . ?
C8 C13 H13 116.4 . . ?
C12 C13 H13 116.4 . . ?
C14 C13 H13 116.4 . . ?
C15 C14 C16 109.1(15) . . ?
C15 C14 C11 119.1(15) . . ?
C16 C14 C11 113.5(14) . . ?
C15 C14 C13 118.2(13) . . ?
C16 C14 C13 111.2(15) . . ?
C11 C14 C13 83.8(11) . . ?
C14 C15 H15A 109.5 . . ?
C14 C15 H15B 109.5 . . ?
H15A C15 H15B 109.5 . . ?
C14 C15 H15C 109.5 . . ?
H15A C15 H15C 109.5 . . ?
H15B C15 H15C 109.5 . . ?
C14 C16 H16A 109.5 . . ?
C14 C16 H16B 109.5 . . ?
H16A C16 H16B 109.5 . . ?
C14 C16 H16C 109.5 . . ?
H16A C16 H16C 109.5 . . ?
H16B C16 H16C 109.5 . . ?
C18 C17 C22 119.4(19) . . ?
C18 C17 H17 120.3 . . ?
C22 C17 H17 120.3 . . ?
C19 C18 C17 123.6(19) . . ?
C19 C18 H18 118.2 . . ?
C17 C18 H18 118.2 . . ?
C20 C19 C18 115.9(19) . . ?
C20 C19 H19 122.1 . . ?
C18 C19 H19 122.1 . . ?
C19 C20 C21 122.0(19) . . ?
C19 C20 H20 119.0 . . ?
C21 C20 H20 119.0 . . ?
C22 C21 C20 121.2(19) . . ?
C22 C21 H21 119.4 . . ?
C20 C21 H21 119.4 . . ?
C21 C22 C17 117.4(19) . . ?
C21 C22 C23 123.8(18) . . ?
C17 C22 C23 118.7(15) . . ?
O1 C23 C24 122.2(19) . . ?
O1 C23 C22 118.1(19) . . ?
C24 C23 C22 119.7(18) . . ?
C25 C24 C23 121.6(17) . . ?
C25 C24 H24 119.2 . . ?
C23 C24 H24 119.2 . . ?
O2 C25 C24 130.5(17) . . ?
O2 C25 C26 111.6(17) . . ?
C24 C25 C26 117.9(16) . . ?
F3 C26 F2 107.2(19) . . ?
F3 C26 F1 103(2) . . ?
F2 C26 F1 108(2) . . ?
F3 C26 C25 112.6(18) . . ?
F2 C26 C25 113.1(19) . . ?
F1 C26 C25 111.8(17) . . ?
F6 C27 F4 104.6(18) . . ?
F6 C27 F5 107.8(18) . . ?
F4 C27 F5 106.7(19) . . ?
F6 C27 C28 115.3(17) . . ?
F4 C27 C28 110.3(16) . . ?
F5 C27 C28 111.5(16) . . ?
O3 C28 C29 128.9(17) . . ?
O3 C28 C27 111.8(15) . . ?
C29 C28 C27 119.2(16) . . ?
C28 C29 C30 123.3(16) . . ?
C28 C29 H29 118.4 . . ?
C30 C29 H29 118.4 . . ?
O4 C30 C29 121.7(15) . . ?
O4 C30 C31 116.5(16) . . ?
C29 C30 C31 121.8(15) . . ?
C32 C31 C36 118.4(16) . . ?
C32 C31 C30 121.4(17) . . ?
C36 C31 C30 120.2(15) . . ?
C31 C32 C33 119.8(18) . . ?
C31 C32 H32 120.1 . . ?
C33 C32 H32 120.1 . . ?
C34 C33 C32 118.6(18) . . ?
C34 C33 H33 120.7 . . ?
C32 C33 H33 120.7 . . ?
C35 C34 C33 122.6(19) . . ?
C35 C34 H34 118.7 . . ?
C33 C34 H34 118.7 . . ?
C34 C35 C36 121(2) . . ?
C34 C35 H35 119.3 . . ?
C36 C35 H35 119.3 . . ?
C35 C36 C31 118.9(18) . . ?
C35 C36 H36 120.5 . . ?
C31 C36 H36 120.5 . . ?
F7 C37 F9 109.4(18) . . ?
F7 C37 F8 106.9(19) . . ?
F9 C37 F8 106.6(17) . . ?
F7 C37 C38 109.6(16) . . ?
F9 C37 C38 113.2(16) . . ?
F8 C37 C38 110.9(15) . . ?
O5 C38 C39 127.8(17) . . ?
O5 C38 C37 110.7(14) . . ?
C39 C38 C37 121.5(15) . . ?
C38 C39 C40 124.4(15) . . ?
C38 C39 H39 117.8 . . ?
C40 C39 H39 117.8 . . ?
O6 C40 C39 121.3(14) . . ?
O6 C40 C41 118.5(15) . . ?
C39 C40 C41 120.1(14) . . ?
C42 C41 C46 117.8(14) . . ?
C42 C41 C40 123.8(13) . . ?
C46 C41 C40 118.3(12) . . ?
C41 C42 C43 118.9(14) . . ?
C41 C42 H42 120.6 . . ?
C43 C42 H42 120.6 . . ?
C44 C43 C42 122.2(14) . . ?
C44 C43 H43 118.9 . . ?
C42 C43 H43 118.9 . . ?
C43 C44 C45 120.1(14) . . ?
C43 C44 H44 120.0 . . ?
C45 C44 H44 120.0 . . ?
C44 C45 C46 117.2(15) . . ?
C44 C45 H45 121.4 . . ?
C46 C45 H45 121.4 . . ?
C41 C46 C45 123.8(15) . . ?
C41 C46 H46 118.1 . . ?
C45 C46 H46 118.1 . . ?
C9 N1 C5 116.8(12) . . ?
C9 N1 Yb1 121.1(9) . . ?
C5 N1 Yb1 120.6(9) . . ?
C1 N2 C4 118.3(12) . . ?
C1 N2 Yb1 123.5(10) . . ?
C4 N2 Yb1 117.7(10) . . ?
C2 N3 C3 116.5(14) . . ?
C23 O1 Yb1 134.7(12) . . ?
C25 O2 Yb1 127.8(12) . . ?
C28 O3 Yb1 127.4(11) . . ?
C30 O4 Yb1 135.0(10) . . ?
C38 O5 Yb1 130.6(10) . . ?
C40 O6 Yb1 135.8(11) . . ?
O1 Yb1 O6 145.1(4) . . ?
O1 Yb1 O4 75.0(3) . . ?
O6 Yb1 O4 84.7(4) . . ?
O1 Yb1 O5 75.1(4) . . ?
O6 Yb1 O5 72.6(4) . . ?
O4 Yb1 O5 76.7(4) . . ?
O1 Yb1 O3 122.1(4) . . ?
O6 Yb1 O3 77.1(5) . . ?
O4 Yb1 O3 73.7(3) . . ?
O5 Yb1 O3 139.1(4) . . ?
O1 Yb1 O2 73.3(4) . . ?
O6 Yb1 O2 141.6(4) . . ?
O4 Yb1 O2 116.1(4) . . ?
O5 Yb1 O2 140.7(4) . . ?
O3 Yb1 O2 78.7(5) . . ?
O1 Yb1 N1 80.2(4) . . ?
O6 Yb1 N1 103.1(4) . . ?
O4 Yb1 N1 145.4(3) . . ?
O5 Yb1 N1 73.8(3) . . ?
O3 Yb1 N1 140.9(3) . . ?
O2 Yb1 N1 78.3(4) . . ?
O1 Yb1 N2 133.6(5) . . ?
O6 Yb1 N2 75.5(5) . . ?
O4 Yb1 N2 148.4(4) . . ?
O5 Yb1 N2 118.9(4) . . ?
O3 Yb1 N2 77.9(3) . . ?
O2 Yb1 N2 70.7(5) . . ?
N1 Yb1 N2 64.7(4) . . ?

loop_
_geom_bond_atom_site_label_1
_geom_bond_atom_site_label_2
_geom_bond_distance
_geom_bond_site_symmetry_2
_geom_bond_publ_flag
C1 N2 1.336(18) . ?
C1 C2 1.37(2) . ?
C1 H1 0.9300 . ?
C2 N3 1.30(2) . ?
C2 H2 0.9300 . ?
C3 N3 1.34(2) . ?
C3 C4 1.41(2) . ?
C3 H3 0.9300 . ?
C4 N2 1.340(17) . ?
C4 C5 1.47(2) . ?
C5 N1 1.351(18) . ?
C5 C6 1.39(2) . ?
C6 C7 1.34(2) . ?
C6 H6 0.9300 . ?
C7 C8 1.38(2) . ?
C7 C10 1.55(2) . ?
C8 C9 1.38(2) . ?
C8 C13 1.48(2) . ?
C9 N1 1.310(18) . ?
C9 H9 0.9300 . ?
C10 C11 1.49(2) . ?
C10 H10A 0.9700 . ?
C10 H10B 0.9700 . ?
C11 C12 1.53(2) . ?
C11 C14 1.55(2) . ?
C11 H11 0.9800 . ?
C12 C13 1.55(2) . ?
C12 H12A 0.9700 . ?
C12 H12B 0.9700 . ?
C13 C14 1.60(2) . ?
C13 H13 0.9800 . ?
C14 C15 1.48(2) . ?
C14 C16 1.50(2) . ?
C15 H15A 0.9600 . ?
C15 H15B 0.9600 . ?
C15 H15C 0.9600 . ?
C16 H16A 0.9600 . ?
C16 H16B 0.9600 . ?
C16 H16C 0.9600 . ?
C17 C18 1.382(12) . ?
C17 C22 1.391(12) . ?
C17 H17 0.9300 . ?
C18 C19 1.372(12) . ?
C18 H18 0.9300 . ?
C19 C20 1.367(12) . ?
C19 H19 0.9300 . ?
C20 C21 1.383(12) . ?
C20 H20 0.9300 . ?
C21 C22 1.380(12) . ?
C21 H21 0.9300 . ?
C22 C23 1.45(3) . ?
C23 O1 1.27(2) . ?
C23 C24 1.42(3) . ?
C24 C25 1.35(2) . ?
C24 H24 0.9300 . ?
C25 O2 1.278(19) . ?
C25 C26 1.57(3) . ?
C26 F3 1.23(2) . ?
C26 F2 1.25(2) . ?
C26 F1 1.27(3) . ?
C27 F6 1.27(2) . ?
C27 F4 1.31(2) . ?
C27 F5 1.33(3) . ?
C27 C28 1.52(2) . ?
C28 O3 1.288(18) . ?
C28 C29 1.35(2) . ?
C29 C30 1.40(2) . ?
C29 H29 0.9300 . ?
C30 O4 1.263(17) . ?
C30 C31 1.46(2) . ?
C31 C32 1.40(2) . ?
C31 C36 1.41(2) . ?
C32 C33 1.41(2) . ?
C32 H32 0.9300 . ?
C33 C34 1.35(2) . ?
C33 H33 0.9300 . ?
C34 C35 1.33(2) . ?
C34 H34 0.9300 . ?
C35 C36 1.38(2) . ?
C35 H35 0.9300 . ?
C36 H36 0.9300 . ?
C37 F7 1.28(2) . ?
C37 F9 1.28(2) . ?
C37 F8 1.32(2) . ?
C37 C38 1.57(2) . ?
C38 O5 1.288(18) . ?
C38 C39 1.32(2) . ?
C39 C40 1.39(2) . ?
C39 H39 0.9300 . ?
C40 O6 1.27(2) . ?
C40 C41 1.49(2) . ?
C41 C42 1.374(11) . ?
C41 C46 1.377(12) . ?
C42 C43 1.383(12) . ?
C42 H42 0.9300 . ?
C43 C44 1.364(12) . ?
C43 H43 0.9300 . ?
C44 C45 1.372(12) . ?
C44 H44 0.9300 . ?
C45 C46 1.378(12) . ?
C45 H45 0.9300 . ?
C46 H46 0.9300 . ?
N1 Yb1 2.476(10) . ?
N2 Yb1 2.532(10) . ?
O1 Yb1 2.273(9) . ?
O2 Yb1 2.313(12) . ?
O3 Yb1 2.291(9) . ?
O4 Yb1 2.282(8) . ?
O5 Yb1 2.286(10) . ?
O6 Yb1 2.275(11) . ?
